data_7040954
loop_
_publ_author_name
'Feng, Yong-An'
'Qiu, Hao'
'Yang, Sa-Sha'
'Du, Jiang'
'Zhang, Tong-Lai'

_publ_section_title
;
 Carbonyl-bridged energetic materials: biomimetic synthesis, organic
 catalytic synthesis, and energetic performances.
;
_journal_issue 43
_journal_name_full 'Dalton transactions (Cambridge, England : 2003)'
_journal_page_first 17117
_journal_page_last 17122
_journal_paper_doi 10.1039/c6dt03271k
_journal_volume 45
_journal_year 2016
_chemical_formula_moiety '2(C3 H2 Cu0.5 N8), 2(C H6 N3)'
_chemical_formula_sum 'C8 H16 Cu N22'
_chemical_formula_weight 483.97
_chemical_name_systematic
;
 ? 
;
_space_group_crystal_system monoclinic
_space_group_IT_number 14
_space_group_name_Hall '-P 2ybc'
_space_group_name_H-M_alt 'P 1 21/c 1'
_symmetry_space_group_name_Hall '-P 2ybc'
_symmetry_space_group_name_H-M 'P 1 21/c 1'
_atom_sites_solution_hydrogens geom
_atom_sites_solution_primary direct
_atom_sites_solution_secondary difmap
_audit_creation_date 2015-03-23
_audit_creation_method
;
  Olex2 1.1
  (compiled 2011.02.15 svn.r1672, GUI svn.r3494)
;
_audit_update_record
;
2016-03-11 deposited with the CCDC.
2016-10-17 downloaded from the CCDC.
;
_cell_angle_alpha 90.00
_cell_angle_beta 95.092(5)
_cell_angle_gamma 90.00
_cell_formula_units_Z 2
_cell_length_a 10.6585(4)
_cell_length_b 8.7138(3)
_cell_length_c 9.7203(8)
_cell_measurement_reflns_used 1911
_cell_measurement_temperature 101.7
_cell_measurement_theta_max 29.3605
_cell_measurement_theta_min 2.9639
_cell_volume 899.22(9)
_computing_cell_refinement
;
CrysAlisPro, Agilent Technologies,
Version 1.171.35.11 (release 16-05-2011 CrysAlis171 .NET)
(compiled May 16 2011,17:55:39)
;
_computing_data_collection
;
CrysAlisPro, Agilent Technologies,
Version 1.171.35.11 (release 16-05-2011 CrysAlis171 .NET)
(compiled May 16 2011,17:55:39)
;
_computing_data_reduction
;
CrysAlisPro, Agilent Technologies,
Version 1.171.35.11 (release 16-05-2011 CrysAlis171 .NET)
(compiled May 16 2011,17:55:39)
;
_computing_molecular_graphics
;
O. V. Dolomanov, L. J. Bourhis, R. J. Gildea, J. A. K. Howard and H. Puschmann,
OLEX2: a complete structure solution, refinement and analysis program.
J. Appl. Cryst. (2009). 42, 339-341.
;
_computing_publication_material
;
O. V. Dolomanov, L. J. Bourhis, R. J. Gildea, J. A. K. Howard and H. Puschmann,
OLEX2: a complete structure solution, refinement and analysis program.
J. Appl. Cryst. (2009). 42, 339-341.
;
_computing_structure_refinement 'SHELXL-97 (Sheldrick, 1997)'
_computing_structure_solution 'A short history of SHELX (Sheldrick, 2007)/Bruker'
_diffrn_ambient_temperature 101.7
_diffrn_detector_area_resol_mean 16.0971
_diffrn_measured_fraction_theta_full 0.998
_diffrn_measured_fraction_theta_max 0.998
_diffrn_measurement_details
;
  1 omega    5.00   86.00   1.0000   15.0000
omega____ theta____ kappa____ phi______ frames
    -       18.5772   41.0000  117.0000 81

  2 omega   58.00   84.00   1.0000   15.0000
omega____ theta____ kappa____ phi______ frames
    -       18.5772   41.0000   35.0000 26

  3 omega    7.00   36.00   1.0000   15.0000
omega____ theta____ kappa____ phi______ frames
    -       18.5772   77.0000 -180.0000 29

  4 omega   60.00   86.00   1.0000   15.0000
omega____ theta____ kappa____ phi______ frames
    -       18.5772   77.0000 -180.0000 26

  5 omega  -49.00   30.00   1.0000   15.0000
omega____ theta____ kappa____ phi______ frames
    -       18.5772  -77.0000  -30.0000 79
;
_diffrn_measurement_device_type 'Xcalibur, Eos, Gemini'
_diffrn_measurement_method '\w scans'
_diffrn_orient_matrix_UB_11 0.0526947000
_diffrn_orient_matrix_UB_12 0.0318426000
_diffrn_orient_matrix_UB_13 -0.0293790000
_diffrn_orient_matrix_UB_21 0.0401837000
_diffrn_orient_matrix_UB_22 -0.0274388000
_diffrn_orient_matrix_UB_23 0.0567210000
_diffrn_orient_matrix_UB_31 0.0082708000
_diffrn_orient_matrix_UB_32 -0.0696533000
_diffrn_orient_matrix_UB_33 -0.0358124000
_diffrn_radiation_monochromator graphite
_diffrn_radiation_type 'Mo K\a'
_diffrn_radiation_wavelength 0.7107
_diffrn_reflns_av_R_equivalents 0.0303
_diffrn_reflns_av_unetI/netI 0.0392
_diffrn_reflns_limit_h_max 12
_diffrn_reflns_limit_h_min -13
_diffrn_reflns_limit_k_max 10
_diffrn_reflns_limit_k_min -7
_diffrn_reflns_limit_l_max 8
_diffrn_reflns_limit_l_min -11
_diffrn_reflns_number 4198
_diffrn_reflns_theta_full 25.99
_diffrn_reflns_theta_max 25.99
_diffrn_reflns_theta_min 3.02
_diffrn_source 'Enhance (Mo) X-ray Source'
_exptl_absorpt_coefficient_mu 1.271
_exptl_absorpt_correction_T_max 1.00000
_exptl_absorpt_correction_T_min 0.89420
_exptl_absorpt_correction_type multi-scan
_exptl_absorpt_process_details
;
CrysAlisPro, Agilent Technologies,
Version 1.171.35.11 (release 16-05-2011 CrysAlis171 .NET)
(compiled May 16 2011,17:55:39)
Empirical absorption correction using spherical harmonics,
 implemented in SCALE3 ABSPACK scaling algorithm.
;
_exptl_crystal_density_diffrn 1.787
_exptl_crystal_density_method 'not measured'
_exptl_crystal_F_000 494
_exptl_crystal_size_max 0.15
_exptl_crystal_size_mid 0.15
_exptl_crystal_size_min 0.02
_refine_diff_density_max 0.349
_refine_diff_density_min -0.390
_refine_diff_density_rms 0.071
_refine_ls_extinction_method none
_refine_ls_goodness_of_fit_ref 1.042
_refine_ls_hydrogen_treatment mixed
_refine_ls_matrix_type full
_refine_ls_number_parameters 142
_refine_ls_number_reflns 1756
_refine_ls_number_restraints 0
_refine_ls_restrained_S_all 1.042
_refine_ls_R_factor_all 0.0371
_refine_ls_R_factor_gt 0.0312
_refine_ls_shift/su_max 0.000
_refine_ls_shift/su_mean 0.000
_refine_ls_structure_factor_coef Fsqd
_refine_ls_weighting_details 'calc w=1/[\s^2^(Fo^2^)+(0.0301P)^2^+0.8359P] where P=(Fo^2^+2Fc^2^)/3'
_refine_ls_weighting_scheme calc
_refine_ls_wR_factor_gt 0.0727
_refine_ls_wR_factor_ref 0.0762
_reflns_number_gt 1544
_reflns_number_total 1756
_reflns_threshold_expression >2sigma(I)
_cod_data_source_file c6dt03271k2.cif
_cod_data_source_block exp_2907
_cod_depositor_comments 'Adding full bibliography for 7040954--7040958.cif.'
_cod_database_code 7040954
_reflns_odcompleteness_completeness 99.70
_reflns_odcompleteness_iscentric 1
_reflns_odcompleteness_theta 26.32

loop_
_space_group_symop_id
_space_group_symop_operation_xyz
1 'x, y, z'
2 '-x, y+1/2, -z+1/2'
3 '-x, -y, -z'
4 'x, -y-1/2, z-1/2'

loop_
_atom_site_label
_atom_site_type_symbol
_atom_site_fract_x
_atom_site_fract_y
_atom_site_fract_z
_atom_site_U_iso_or_equiv
_atom_site_adp_type
_atom_site_occupancy
_atom_site_symmetry_multiplicity
_atom_site_calc_flag
_atom_site_refinement_flags
Cu1 Cu 1.0000 0.0000 0.5000 0.01097(13) Uani 1 2 d S
N5 N 0.94551(17) 0.1326(2) 0.65342(18) 0.0110(4) Uani 1 1 d .
N1 N 0.81842(17) -0.0690(2) 0.47580(19) 0.0104(4) Uani 1 1 d .
N8 N 0.85398(18) 0.2029(2) 0.8371(2) 0.0142(4) Uani 1 1 d .
C3 C 0.8538(2) 0.1021(3) 0.7351(2) 0.0110(5) Uani 1 1 d .
N10 N 0.55581(18) 0.0978(2) 1.1638(2) 0.0172(4) Uani 1 1 d .
H10A H 0.4872 0.1545 1.1588 0.021 Uiso 1 1 calc R
H10B H 0.5658 0.0235 1.2252 0.021 Uiso 1 1 calc R
N4 N 0.62554(18) -0.1287(2) 0.5189(2) 0.0139(4) Uani 1 1 d .
N2 N 0.75456(18) -0.1166(2) 0.35697(19) 0.0126(4) Uani 1 1 d .
N9 N 0.62925(18) 0.2360(2) 0.9863(2) 0.0157(4) Uani 1 1 d .
H9A H 0.6873 0.2529 0.9291 0.019 Uiso 1 1 calc R
H9B H 0.5611 0.2934 0.9823 0.019 Uiso 1 1 calc R
N3 N 0.63953(18) -0.1526(2) 0.3835(2) 0.0141(4) Uani 1 1 d .
N7 N 0.94986(18) 0.3004(2) 0.8169(2) 0.0143(4) Uani 1 1 d .
N6 N 1.00375(18) 0.2598(2) 0.7070(2) 0.0136(4) Uani 1 1 d .
C1 C 0.7638(2) -0.0292(3) 0.7184(2) 0.0126(5) Uani 1 1 d .
H1A H 0.7996 -0.1176 0.7726 0.015 Uiso 1 1 calc R
H1B H 0.6841 0.0002 0.7567 0.015 Uiso 1 1 calc R
C4 C 0.6445(2) 0.1243(3) 1.0785(2) 0.0139(5) Uani 1 1 d .
N11 N 0.74715(19) 0.0377(2) 1.0848(2) 0.0164(4) Uani 1 1 d .
H11A H 0.8052 0.0544 1.0276 0.020 Uiso 1 1 calc R
H11B H 0.7572 -0.0366 1.1461 0.020 Uiso 1 1 calc R
C2 C 0.7356(2) -0.0773(2) 0.5721(2) 0.0102(5) Uani 1 1 d .

loop_
_atom_site_aniso_label
_atom_site_aniso_U_11
_atom_site_aniso_U_22
_atom_site_aniso_U_33
_atom_site_aniso_U_23
_atom_site_aniso_U_13
_atom_site_aniso_U_12
Cu1 0.0082(2) 0.0131(2) 0.0123(2) -0.00399(15) 0.00409(15) -0.00135(15)
N5 0.0105(9) 0.0100(9) 0.0128(10) -0.0010(8) 0.0026(7) -0.0022(8)
N1 0.0116(10) 0.0095(9) 0.0102(9) -0.0008(7) 0.0007(7) 0.0009(8)
N8 0.0116(10) 0.0155(10) 0.0159(10) -0.0030(8) 0.0037(8) -0.0021(8)
C3 0.0090(11) 0.0115(11) 0.0126(11) 0.0007(9) 0.0005(9) 0.0011(9)
N10 0.0126(10) 0.0211(11) 0.0185(11) 0.0082(9) 0.0054(8) 0.0039(8)
N4 0.0127(10) 0.0134(10) 0.0160(10) -0.0020(8) 0.0033(8) -0.0006(8)
N2 0.0113(9) 0.0127(10) 0.0134(10) -0.0014(8) -0.0006(7) 0.0003(8)
N9 0.0126(10) 0.0174(10) 0.0183(11) 0.0043(9) 0.0080(8) 0.0038(8)
N3 0.0115(9) 0.0137(10) 0.0172(10) -0.0011(8) 0.0022(8) -0.0001(8)
N7 0.0123(10) 0.0163(10) 0.0150(10) -0.0027(8) 0.0047(8) -0.0022(8)
N6 0.0124(10) 0.0137(10) 0.0153(10) -0.0029(8) 0.0034(8) -0.0007(8)
C1 0.0123(11) 0.0132(11) 0.0130(12) 0.0000(9) 0.0046(9) -0.0024(9)
C4 0.0147(12) 0.0144(12) 0.0125(11) -0.0025(9) 0.0006(9) -0.0012(10)
N11 0.0145(10) 0.0198(10) 0.0156(10) 0.0034(8) 0.0053(8) 0.0038(9)
C2 0.0106(11) 0.0061(10) 0.0140(11) 0.0012(9) 0.0023(9) -0.0001(9)

loop_
_atom_type_symbol
_atom_type_description
_atom_type_scat_dispersion_real
_atom_type_scat_dispersion_imag
_atom_type_scat_source
C C 0.0033 0.0016 'International Tables Vol C Tables 4.2.6.8 and 6.1.1.4'
H H 0.0000 0.0000 'International Tables Vol C Tables 4.2.6.8 and 6.1.1.4'
Cu Cu 0.3201 1.2651 'International Tables Vol C Tables 4.2.6.8 and 6.1.1.4'
N N 0.0061 0.0033 'International Tables Vol C Tables 4.2.6.8 and 6.1.1.4'

loop_
_geom_angle_atom_site_label_1
_geom_angle_atom_site_label_2
_geom_angle_atom_site_label_3
_geom_angle
_geom_angle_site_symmetry_1
_geom_angle_site_symmetry_3
N5 Cu1 N5 180.0 3_756 .
N5 Cu1 N1 94.55(7) 3_756 .
N5 Cu1 N1 85.45(7) . .
N5 Cu1 N1 94.55(7) . 3_756
N5 Cu1 N1 85.45(7) 3_756 3_756
N1 Cu1 N1 180.0 3_756 .
C3 N5 Cu1 126.84(15) . .
C3 N5 N6 105.57(18) . .
N6 N5 Cu1 127.10(14) . .
N2 N1 Cu1 126.51(14) . .
C2 N1 Cu1 128.04(15) . .
C2 N1 N2 105.45(18) . .
C3 N8 N7 104.98(18) . .
N5 C3 C1 125.7(2) . .
N8 C3 N5 111.1(2) . .
N8 C3 C1 123.2(2) . .
H10A N10 H10B 120.0 . .
C4 N10 H10A 120.0 . .
C4 N10 H10B 120.0 . .
C2 N4 N3 105.23(18) . .
N3 N2 N1 108.26(18) . .
H9A N9 H9B 120.0 . .
C4 N9 H9A 120.0 . .
C4 N9 H9B 120.0 . .
N2 N3 N4 109.85(18) . .
N6 N7 N8 109.89(18) . .
N7 N6 N5 108.46(18) . .
C3 C1 H1A 109.0 . .
C3 C1 H1B 109.0 . .
H1A C1 H1B 107.8 . .
C2 C1 C3 113.12(19) . .
C2 C1 H1A 109.0 . .
C2 C1 H1B 109.0 . .
N9 C4 N10 119.9(2) . .
N9 C4 N11 120.1(2) . .
N11 C4 N10 120.0(2) . .
C4 N11 H11A 120.0 . .
C4 N11 H11B 120.0 . .
H11A N11 H11B 120.0 . .
N1 C2 C1 124.2(2) . .
N4 C2 N1 111.2(2) . .
N4 C2 C1 124.6(2) . .

loop_
_geom_bond_atom_site_label_1
_geom_bond_atom_site_label_2
_geom_bond_distance
_geom_bond_site_symmetry_2
Cu1 N5 2.0123(18) .
Cu1 N5 2.0123(18) 3_756
Cu1 N1 2.0203(18) .
Cu1 N1 2.0203(18) 3_756
N5 C3 1.340(3) .
N5 N6 1.352(3) .
N1 N2 1.353(3) .
N1 C2 1.344(3) .
N8 C3 1.324(3) .
N8 N7 1.357(3) .
C3 C1 1.493(3) .
N10 H10A 0.8800 .
N10 H10B 0.8800 .
N10 C4 1.332(3) .
N4 N3 1.354(3) .
N4 C2 1.318(3) .
N2 N3 1.313(3) .
N9 H9A 0.8800 .
N9 H9B 0.8800 .
N9 C4 1.323(3) .
N7 N6 1.306(3) .
C1 H1A 0.9900 .
C1 H1B 0.9900 .
C1 C2 1.487(3) .
C4 N11 1.327(3) .
N11 H11A 0.8800 .
N11 H11B 0.8800 .

loop_
_geom_torsion_atom_site_label_1
_geom_torsion_atom_site_label_2
_geom_torsion_atom_site_label_3
_geom_torsion_atom_site_label_4
_geom_torsion
_geom_torsion_site_symmetry_1
Cu1 N5 C3 N8 171.41(14) .
Cu1 N5 C3 C1 -7.1(3) .
Cu1 N5 N6 N7 -171.13(14) .
Cu1 N1 N2 N3 179.59(14) .
Cu1 N1 C2 N4 -179.52(15) .
Cu1 N1 C2 C1 2.5(3) .
N5 Cu1 N5 C3 38(100) 3_756
N5 Cu1 N5 N6 -151(100) 3_756
N5 Cu1 N1 N2 150.84(18) .
N5 Cu1 N1 N2 -29.16(18) 3_756
N5 Cu1 N1 C2 151.04(19) 3_756
N5 Cu1 N1 C2 -28.96(19) .
N5 C3 C1 C2 -30.4(3) .
N1 Cu1 N5 C3 -149.06(19) 3_756
N1 Cu1 N5 C3 30.94(19) .
N1 Cu1 N5 N6 -158.34(18) .
N1 Cu1 N5 N6 21.66(18) 3_756
N1 Cu1 N1 N2 134(100) 3_756
N1 Cu1 N1 C2 -45(100) 3_756
N1 N2 N3 N4 0.3(2) .
N8 C3 C1 C2 151.2(2) .
N8 N7 N6 N5 -1.0(2) .
C3 N5 N6 N7 1.2(2) .
C3 N8 N7 N6 0.4(2) .
C3 C1 C2 N1 32.6(3) .
C3 C1 C2 N4 -145.1(2) .
N2 N1 C2 N4 0.6(2) .
N2 N1 C2 C1 -177.3(2) .
N3 N4 C2 N1 -0.5(2) .
N3 N4 C2 C1 177.5(2) .
N7 N8 C3 N5 0.3(2) .
N7 N8 C3 C1 178.9(2) .
N6 N5 C3 N8 -0.9(2) .
N6 N5 C3 C1 -179.5(2) .
C2 N1 N2 N3 -0.6(2) .
C2 N4 N3 N2 0.1(2) .
